data_7225792
loop_
_publ_author_name
'Hall, Gregory S.'
'Angeles, Melissa J.'
'Hicks, Jamie'
'Turner, David R.'

_publ_section_title
;
 Centric and acentric networks using low-symmetry heterotopic
 carboxylate/pyridyl ligands
;
_journal_issue 35
_journal_name_full CrystEngComm
_journal_page_first 6614
_journal_paper_doi 10.1039/C6CE01000H
_journal_volume 18
_journal_year 2016
_chemical_formula_moiety 'C28 H24 Cu N6 O4, C3 H7 N O'
_chemical_formula_sum 'C31 H31 Cu N7 O5'
_chemical_formula_weight 645.17
_space_group_crystal_system monoclinic
_space_group_IT_number 15
_space_group_name_Hall '-C 2yc'
_space_group_name_H-M_alt 'C 1 2/c 1'
_symmetry_space_group_name_Hall '-C 2yc'
_symmetry_space_group_name_H-M 'C 1 2/c 1'
_atom_sites_solution_hydrogens mixed
_audit_creation_method SHELXL-2014/7
_audit_update_record
;
2016-06-17 deposited with the CCDC.
2016-06-30 downloaded from the CCDC.
;
_cell_angle_alpha 90
_cell_angle_beta 108.139(5)
_cell_angle_gamma 90
_cell_formula_units_Z 4
_cell_length_a 16.7033(17)
_cell_length_b 9.3648(9)
_cell_length_c 19.686(3)
_cell_measurement_reflns_used 564
_cell_measurement_temperature 123(2)
_cell_measurement_theta_max 21.58
_cell_measurement_theta_min 2.57
_cell_volume 2926.3(6)
_computing_cell_refinement 'Bruker SAINT'
_computing_data_collection 'Bruker APEX2'
_computing_data_reduction 'Bruker SAINT'
_computing_structure_refinement 'SHELXL-2014/7 (Sheldrick, 2014)'
_computing_structure_solution 'SHELXS-97 (Sheldrick 2008)'
_diffrn_ambient_temperature 123(2)
_diffrn_measured_fraction_theta_full 0.994
_diffrn_measured_fraction_theta_max 0.994
_diffrn_measurement_device_type 'Bruker APEX-II CCD'
_diffrn_measurement_method '\f and \w scans'
_diffrn_radiation_type MoK\a
_diffrn_radiation_wavelength 0.71073
_diffrn_reflns_av_R_equivalents 0.0715
_diffrn_reflns_av_unetI/netI 0.1222
_diffrn_reflns_Laue_measured_fraction_full 0.994
_diffrn_reflns_Laue_measured_fraction_max 0.994
_diffrn_reflns_limit_h_max 16
_diffrn_reflns_limit_h_min -21
_diffrn_reflns_limit_k_max 6
_diffrn_reflns_limit_k_min -12
_diffrn_reflns_limit_l_max 21
_diffrn_reflns_limit_l_min -25
_diffrn_reflns_number 6854
_diffrn_reflns_point_group_measured_fraction_full 0.994
_diffrn_reflns_point_group_measured_fraction_max 0.994
_diffrn_reflns_theta_full 27.497
_diffrn_reflns_theta_max 27.497
_diffrn_reflns_theta_min 2.566
_exptl_absorpt_coefficient_mu 0.800
_exptl_absorpt_correction_T_max 0.7456
_exptl_absorpt_correction_T_min 0.5419
_exptl_absorpt_correction_type multi-scan
_exptl_absorpt_process_details SADABS
_exptl_crystal_colour blue
_exptl_crystal_density_diffrn 1.464
_exptl_crystal_description block
_exptl_crystal_F_000 1340
_exptl_crystal_size_max 0.260
_exptl_crystal_size_mid 0.140
_exptl_crystal_size_min 0.040
_refine_diff_density_max 0.398
_refine_diff_density_min -0.631
_refine_diff_density_rms 0.087
_refine_ls_extinction_method none
_refine_ls_goodness_of_fit_ref 0.961
_refine_ls_hydrogen_treatment mixed
_refine_ls_matrix_type full
_refine_ls_number_parameters 225
_refine_ls_number_reflns 3349
_refine_ls_number_restraints 2
_refine_ls_restrained_S_all 0.961
_refine_ls_R_factor_all 0.1287
_refine_ls_R_factor_gt 0.0584
_refine_ls_shift/su_max 0.000
_refine_ls_shift/su_mean 0.000
_refine_ls_structure_factor_coef Fsqd
_refine_ls_weighting_details 'w=1/[\s^2^(Fo^2^)+(0.0517P)^2^] where P=(Fo^2^+2Fc^2^)/3'
_refine_ls_weighting_scheme calc
_refine_ls_wR_factor_gt 0.1153
_refine_ls_wR_factor_ref 0.1459
_reflns_Friedel_coverage 0.000
_reflns_number_gt 1764
_reflns_number_total 3349
_reflns_threshold_expression 'I > 2\s(I)'
_cod_data_source_file c6ce01000h2.cif
_cod_data_source_block 1CuDMF
_cod_depositor_comments 'Adding full bibliography for 7225789--7225801.cif.'
_cod_database_code 7225792
_shelx_shelxl_version_number 2014/7
_shelx_space_group_comment
;
The symmetry employed for this shelxl refinement is uniquely defined
by the following loop, which should always be used as a source of
symmetry information in preference to the above space-group names.
They are only intended as comments.
;
_shelx_estimated_absorpt_t_min 0.819
_shelx_estimated_absorpt_t_max 0.969

loop_
_space_group_symop_operation_xyz
'x, y, z'
'-x, y, -z+1/2'
'x+1/2, y+1/2, z'
'-x+1/2, y+1/2, -z+1/2'
'-x, -y, -z'
'x, -y, z-1/2'
'-x+1/2, -y+1/2, -z'
'x+1/2, -y+1/2, z-1/2'

loop_
_atom_site_label
_atom_site_type_symbol
_atom_site_fract_x
_atom_site_fract_y
_atom_site_fract_z
_atom_site_U_iso_or_equiv
_atom_site_adp_type
_atom_site_occupancy
_atom_site_site_symmetry_order
_atom_site_calc_flag
_atom_site_refinement_flags_posn
_atom_site_refinement_flags_adp
_atom_site_refinement_flags_occupancy
_atom_site_disorder_assembly
_atom_site_disorder_group
Cu1 Cu 0.2500 0.7500 0.5000 0.0314(2) Uani 1 2 d S . P . .
O1 O 0.18767(18) 0.7023(3) 0.40221(14) 0.0355(7) Uani 1 1 d . . . . .
O2 O 0.31185(18) 0.6065(3) 0.40969(15) 0.0397(8) Uani 1 1 d . . . . .
O3 O 0.5077(6) 0.3808(9) 0.1774(5) 0.089(3) Uani 0.5 1 d . . P A -1
N1 N -0.2256(2) 0.5554(3) -0.03017(17) 0.0321(8) Uani 1 1 d . . . . .
N2 N -0.0004(2) 0.3827(3) 0.07561(17) 0.0311(8) Uani 1 1 d . . . . .
N3 N 0.0795(2) 0.3481(4) 0.11361(18) 0.0340(8) Uani 1 1 d D . . . .
H3N H 0.106(2) 0.273(2) 0.104(2) 0.051 Uiso 1 1 d D U . . .
N4 N 0.5000 0.5671(6) 0.2500 0.0513(15) Uani 1 2 d DS T P . .
C1 C -0.2834(3) 0.4788(5) -0.0798(2) 0.0465(12) Uani 1 1 d . . . . .
H1 H -0.3372 0.5195 -0.1026 0.056 Uiso 1 1 calc R U . . .
C2 C -0.2666(3) 0.3432(5) -0.0983(3) 0.0591(15) Uani 1 1 d . . . . .
H2 H -0.3085 0.2903 -0.1328 0.071 Uiso 1 1 calc R U . . .
C3 C -0.1881(3) 0.2847(5) -0.0661(2) 0.0501(13) Uani 1 1 d . . . . .
H3 H -0.1761 0.1907 -0.0782 0.060 Uiso 1 1 calc R U . . .
C4 C -0.1269(3) 0.3628(4) -0.0163(2) 0.0322(10) Uani 1 1 d . . . . .
C5 C -0.1505(3) 0.4970(4) 0.0003(2) 0.0307(9) Uani 1 1 d . . . . .
H5 H -0.1102 0.5507 0.0359 0.037 Uiso 1 1 calc R U . . .
C6 C -0.0413(3) 0.3104(4) 0.0196(2) 0.0319(10) Uani 1 1 d . . . . .
C7 C -0.0087(3) 0.1871(5) -0.0111(3) 0.0556(14) Uani 1 1 d . . . . .
H7A H -0.0101 0.2097 -0.0601 0.083 Uiso 1 1 calc R U . . .
H7B H -0.0438 0.1030 -0.0115 0.083 Uiso 1 1 calc R U . . .
H7C H 0.0495 0.1671 0.0180 0.083 Uiso 1 1 calc R U . . .
C8 C 0.1186(2) 0.4247(4) 0.1757(2) 0.0291(9) Uani 1 1 d . . . . .
C9 C 0.0784(3) 0.5351(4) 0.1984(2) 0.0331(10) Uani 1 1 d . . . . .
H9 H 0.0247 0.5669 0.1692 0.040 Uiso 1 1 calc R U . . .
C10 C 0.1163(2) 0.5989(4) 0.2633(2) 0.0327(10) Uani 1 1 d . . . . .
H10 H 0.0872 0.6722 0.2793 0.039 Uiso 1 1 calc R U . . .
C11 C 0.1956(2) 0.5592(4) 0.3060(2) 0.0284(9) Uani 1 1 d . . . . .
C12 C 0.2378(3) 0.4540(5) 0.2808(2) 0.0379(11) Uani 1 1 d . . . . .
H12 H 0.2935 0.4280 0.3081 0.045 Uiso 1 1 calc R U . . .
C13 C 0.1996(3) 0.3871(5) 0.2166(2) 0.0394(11) Uani 1 1 d . . . . .
H13 H 0.2289 0.3148 0.2001 0.047 Uiso 1 1 calc R U . . .
C14 C 0.2353(3) 0.6261(4) 0.3769(2) 0.0296(10) Uani 1 1 d . . . . .
C15 C 0.5206(9) 0.497(2) 0.1968(9) 0.055(4) Uani 0.5 1 d D . P A -1
H15 H 0.5501 0.5524 0.1721 0.066 Uiso 0.5 1 calc R U P A -1
C16 C 0.5193(13) 0.7128(9) 0.263(2) 0.081(9) Uani 0.5 1 d . . P A -1
H16A H 0.5638 0.7396 0.2427 0.121 Uiso 0.5 1 calc R U P A -1
H16B H 0.5387 0.7301 0.3147 0.121 Uiso 0.5 1 calc R U P A -1
H16C H 0.4688 0.7701 0.2408 0.121 Uiso 0.5 1 calc R U P A -1
C17 C 0.4407(11) 0.506(2) 0.2794(13) 0.098(8) Uani 0.5 1 d . . P A -1
H17A H 0.3889 0.5634 0.2652 0.147 Uiso 0.5 1 calc R U P A -1
H17B H 0.4641 0.5051 0.3316 0.147 Uiso 0.5 1 calc R U P A -1
H17C H 0.4279 0.4086 0.2616 0.147 Uiso 0.5 1 calc R U P A -1

loop_
_atom_site_aniso_label
_atom_site_aniso_U_11
_atom_site_aniso_U_22
_atom_site_aniso_U_33
_atom_site_aniso_U_23
_atom_site_aniso_U_13
_atom_site_aniso_U_12
Cu1 0.0346(4) 0.0319(4) 0.0216(4) -0.0068(3) -0.0002(3) -0.0061(3)
O1 0.0431(18) 0.0357(16) 0.0229(15) -0.0083(13) 0.0032(14) -0.0057(13)
O2 0.0339(17) 0.0495(19) 0.0281(17) -0.0015(15) -0.0011(14) -0.0126(14)
O3 0.137(8) 0.051(5) 0.094(7) -0.007(5) 0.056(7) 0.010(5)
N1 0.0316(19) 0.035(2) 0.0240(19) 0.0068(16) 0.0005(16) 0.0036(15)
N2 0.0271(19) 0.036(2) 0.0240(19) -0.0017(16) -0.0007(15) 0.0030(15)
N3 0.033(2) 0.040(2) 0.0234(19) -0.0068(16) 0.0009(16) 0.0063(15)
N4 0.057(4) 0.034(3) 0.071(4) 0.000 0.031(4) 0.000
C1 0.034(3) 0.053(3) 0.041(3) 0.002(2) -0.006(2) 0.001(2)
C2 0.053(3) 0.049(3) 0.052(3) -0.016(3) -0.017(3) 0.000(2)
C3 0.054(3) 0.036(3) 0.042(3) -0.008(2) -0.012(2) 0.001(2)
C4 0.037(2) 0.027(2) 0.025(2) 0.0055(18) -0.0026(19) 0.0005(17)
C5 0.035(2) 0.031(2) 0.022(2) 0.0048(18) 0.0024(18) -0.0019(18)
C6 0.037(2) 0.032(2) 0.020(2) 0.0011(18) 0.0002(19) 0.0043(18)
C7 0.052(3) 0.041(3) 0.055(3) -0.018(3) -0.010(3) 0.011(2)
C8 0.032(2) 0.036(2) 0.016(2) -0.0070(18) 0.0031(18) -0.0037(18)
C9 0.030(2) 0.034(2) 0.030(2) -0.0074(19) 0.0013(19) 0.0030(18)
C10 0.032(2) 0.032(2) 0.030(2) -0.0093(19) 0.0035(19) -0.0002(18)
C11 0.027(2) 0.034(2) 0.022(2) -0.0038(18) 0.0046(18) -0.0093(17)
C12 0.031(2) 0.053(3) 0.024(2) -0.004(2) -0.0006(19) 0.003(2)
C13 0.032(2) 0.054(3) 0.030(2) -0.011(2) 0.006(2) 0.009(2)
C14 0.034(2) 0.029(2) 0.022(2) 0.0035(18) 0.0013(19) -0.0112(18)
C15 0.046(9) 0.047(9) 0.082(11) 0.008(8) 0.034(8) 0.003(7)
C16 0.08(2) 0.050(6) 0.13(3) -0.016(11) 0.06(2) -0.008(6)
C17 0.099(17) 0.055(9) 0.17(2) 0.015(13) 0.077(17) -0.008(13)

loop_
_atom_type_symbol
_atom_type_description
_atom_type_scat_dispersion_real
_atom_type_scat_dispersion_imag
_atom_type_scat_source
C C 0.0033 0.0016 'International Tables Vol C Tables 4.2.6.8 and 6.1.1.4'
H H 0.0000 0.0000 'International Tables Vol C Tables 4.2.6.8 and 6.1.1.4'
N N 0.0061 0.0033 'International Tables Vol C Tables 4.2.6.8 and 6.1.1.4'
O O 0.0106 0.0060 'International Tables Vol C Tables 4.2.6.8 and 6.1.1.4'
Cu Cu 0.3201 1.2651 'International Tables Vol C Tables 4.2.6.8 and 6.1.1.4'

loop_
_geom_angle_atom_site_label_1
_geom_angle_atom_site_label_2
_geom_angle_atom_site_label_3
_geom_angle
_geom_angle_site_symmetry_1
_geom_angle_site_symmetry_3
O1 Cu1 O1 180 . 7_566
O1 Cu1 N1 90.64(12) . 8_566
O1 Cu1 N1 89.36(12) 7_566 8_566
O1 Cu1 N1 89.36(12) . 2
O1 Cu1 N1 90.64(12) 7_566 2
N1 Cu1 N1 180 8_566 2
C14 O1 Cu1 108.0(2) . .
C5 N1 C1 118.1(4) . .
C5 N1 Cu1 119.5(3) . 2
C1 N1 Cu1 122.4(3) . 2
C6 N2 N3 121.0(3) . .
N2 N3 C8 118.3(3) . .
C15 N4 C16 121(2) . .
C15 N4 C17 119.6(8) . .
C16 N4 C17 118(2) . .
N1 C1 C2 121.7(4) . .
C1 C2 C3 119.3(4) . .
C2 C3 C4 120.2(4) . .
C3 C4 C5 116.4(4) . .
C3 C4 C6 124.0(4) . .
C5 C4 C6 119.7(4) . .
N1 C5 C4 124.4(4) . .
N2 C6 C4 114.4(4) . .
N2 C6 C7 126.2(4) . .
C4 C6 C7 119.3(4) . .
C9 C8 C13 119.1(4) . .
C9 C8 N3 121.9(4) . .
C13 C8 N3 119.0(4) . .
C10 C9 C8 119.8(4) . .
C9 C10 C11 121.7(4) . .
C10 C11 C12 118.1(4) . .
C10 C11 C14 121.4(4) . .
C12 C11 C14 120.5(4) . .
C13 C12 C11 120.6(4) . .
C12 C13 C8 120.5(4) . .
O2 C14 O1 122.7(4) . .
O2 C14 C11 120.5(4) . .
O1 C14 C11 116.9(4) . .
O3 C15 N4 130.2(17) . .

loop_
_geom_bond_atom_site_label_1
_geom_bond_atom_site_label_2
_geom_bond_distance
_geom_bond_site_symmetry_2
Cu1 O1 1.934(3) .
Cu1 O1 1.934(3) 7_566
Cu1 N1 1.997(3) 8_566
Cu1 N1 1.997(3) 2
O1 C14 1.279(5) .
O2 C14 1.254(5) .
O3 C15 1.15(2) .
N1 C5 1.329(5) .
N1 C1 1.347(5) .
N1 Cu1 1.997(3) 2
N2 C6 1.292(5) .
N2 N3 1.352(4) .
N3 C8 1.392(5) .
N4 C15 1.369(16) .
N4 C16 1.407(11) .
N4 C17 1.412(18) .
C1 C2 1.374(6) .
C2 C3 1.378(6) .
C3 C4 1.386(5) .
C4 C5 1.386(5) .
C4 C6 1.467(5) .
C6 C7 1.485(6) .
C8 C9 1.380(5) .
C8 C13 1.387(5) .
C9 C10 1.374(5) .
C10 C11 1.380(5) .
C11 C12 1.389(5) .
C11 C14 1.485(5) .
C12 C13 1.377(5) .

loop_
_geom_hbond_atom_site_label_D
_geom_hbond_atom_site_label_H
_geom_hbond_atom_site_label_A
_geom_hbond_distance_DH
_geom_hbond_distance_HA
_geom_hbond_distance_DA
_geom_hbond_angle_DHA
_geom_hbond_site_symmetry_A
N3 H3N O2 0.8800(10) 2.151(7) 3.023(4) 171(3) 4_545
